data_4329729
loop_
_publ_author_name
'Bel\'en Alvarez'
'M. Angeles Alvarez'
'Inmaculada Amor'
'M. Esther Garc\'ia'
'Daniel Garc\'ia-Viv\'o'
'Jaime Su\'arez'
'Miguel A. Ruiz'

_publ_section_title
;
 Dimolybdenum Cyclopentadienyl Complexes with Bridging
 Chalcogenophosphinidene Ligands
;
_journal_name_full 'Inorganic Chemistry'
_journal_page_first 7810
_journal_page_last 7824
_journal_paper_doi 10.1021/ic300869z
_journal_volume 51
_journal_year 2012
_chemical_compound_source 'synthesis as described'
_chemical_formula_moiety 'C30 H39 Mo2 O3 P1'
_chemical_formula_sum 'C30 H39 Mo2 O3 P'
_chemical_formula_weight 670.46
_chemical_name_systematic
;
 ?
;
_space_group_IT_number 14
_symmetry_cell_setting monoclinic
_symmetry_Int_Tables_number 14
_symmetry_space_group_name_Hall '-P 2ybc'
_symmetry_space_group_name_H-M 'P 1 21/c 1'
_atom_sites_solution_hydrogens geom
_atom_sites_solution_primary direct
_atom_sites_solution_secondary difmap
_audit_conform_dict_location ftp://ftp.iucr.org/pub/cif_core.dic
_audit_conform_dict_name cif_core.dic
_audit_conform_dict_version 2.2
_audit_creation_method 'WinGX routine CIF_UPDATE'
_cell_angle_alpha 90
_cell_angle_beta 93.209(4)
_cell_angle_gamma 90
_cell_formula_units_Z 4
_cell_length_a 9.6372(19)
_cell_length_b 16.773(3)
_cell_length_c 17.553(3)
_cell_measurement_reflns_used 1415
_cell_measurement_temperature 100.0(1)
_cell_measurement_theta_max 26.38
_cell_measurement_theta_min 2.44
_cell_measurement_wavelength 0.71073
_cell_volume 2832.9(9)
_computing_cell_refinement 'Brucker Smart'
_computing_data_collection 'Brucker Smart'
_computing_data_reduction 'Brucker Smart'
_computing_molecular_graphics 'Ortep-3 for Windows (Farrugia, 1997)'
_computing_publication_material 'WinGX publication routines (Farrugia, 1999)'
_computing_structure_refinement 'SHELXL-97 (Sheldrick, 1997)'
_computing_structure_solution 'DIRDIF (1999)'
_diffrn_ambient_temperature 100(2)
_diffrn_measured_fraction_theta_full 0.997
_diffrn_measured_fraction_theta_max 0.997
_diffrn_measurement_device_type 'Smart-CCD-1000 BRUKER'
_diffrn_measurement_method 'omega scans'
_diffrn_radiation_monochromator graphite
_diffrn_radiation_probe x-ray
_diffrn_radiation_source 'fine-focus sealed tube'
_diffrn_radiation_type MoK\a
_diffrn_radiation_wavelength 0.71073
_diffrn_reflns_av_R_equivalents 0.0759
_diffrn_reflns_av_unetI/netI 0.0501
_diffrn_reflns_limit_h_max 11
_diffrn_reflns_limit_h_min -11
_diffrn_reflns_limit_k_max 21
_diffrn_reflns_limit_k_min 0
_diffrn_reflns_limit_l_max 21
_diffrn_reflns_limit_l_min 0
_diffrn_reflns_number 39947
_diffrn_reflns_theta_full 26.44
_diffrn_reflns_theta_max 26.44
_diffrn_reflns_theta_min 2.12
_exptl_absorpt_coefficient_mu 0.971
_exptl_absorpt_correction_T_max 1
_exptl_absorpt_correction_T_min 0.756680
_exptl_absorpt_correction_type multi-scan
_exptl_absorpt_process_details 'BRUKER Sadabs'
_exptl_crystal_colour red
_exptl_crystal_density_diffrn 1.572
_exptl_crystal_description plate
_exptl_crystal_F_000 1368
_exptl_crystal_size_max 0.18
_exptl_crystal_size_mid 0.17
_exptl_crystal_size_min 0.08
_refine_diff_density_max 0.619
_refine_diff_density_min -0.672
_refine_diff_density_rms 0.11
_refine_ls_extinction_method none
_refine_ls_goodness_of_fit_ref 1.081
_refine_ls_hydrogen_treatment constr
_refine_ls_matrix_type full
_refine_ls_number_parameters 334
_refine_ls_number_reflns 5807
_refine_ls_number_restraints 0
_refine_ls_restrained_S_all 1.081
_refine_ls_R_factor_all 0.0527
_refine_ls_R_factor_gt 0.0342
_refine_ls_shift/su_max 0.001
_refine_ls_shift/su_mean 0
_refine_ls_structure_factor_coef Fsqd
_refine_ls_weighting_details 'calc w=1/[\s^2^(Fo^2^)+(0.0259P)^2^+0.9708P] where P=(Fo^2^+2Fc^2^)/3'
_refine_ls_weighting_scheme calc
_refine_ls_wR_factor_gt 0.0659
_refine_ls_wR_factor_ref 0.0695
_reflns_number_gt 4385
_reflns_number_total 5807
_reflns_threshold_expression >2sigma(I)
_cod_data_source_file ic300869z_si_002_2.cif
_cod_data_source_block 7a
_cod_database_code 4329729

loop_
_symmetry_equiv_pos_as_xyz
'x, y, z'
'-x, y+1/2, -z+1/2'
'-x, -y, -z'
'x, -y-1/2, z-1/2'

loop_
_atom_site_label
_atom_site_type_symbol
_atom_site_fract_x
_atom_site_fract_y
_atom_site_fract_z
_atom_site_U_iso_or_equiv
_atom_site_adp_type
_atom_site_occupancy
_atom_site_symmetry_multiplicity
_atom_site_calc_flag
_atom_site_refinement_flags
Mo1 Mo 0.24899(3) -0.019648(16) 0.413935(16) 0.01429(8) Uani 1 1 d .
Mo2 Mo 0.24058(3) 0.129907(15) 0.193729(16) 0.01129(8) Uani 1 1 d .
P1 P 0.19274(9) 0.04046(5) 0.29372(5) 0.01255(18) Uani 1 1 d .
O1 O 0.3527(3) 0.12174(14) 0.51684(14) 0.0276(6) Uani 1 1 d .
O2 O 0.5534(3) 0.00882(15) 0.37136(14) 0.0274(6) Uani 1 1 d .
O3 O 0.0971(2) 0.06421(12) 0.35926(12) 0.0160(5) Uani 1 1 d .
C1 C 0.3112(3) 0.06994(19) 0.47832(19) 0.0177(7) Uani 1 1 d .
C2 C 0.4409(4) -0.00385(19) 0.38816(19) 0.0188(8) Uani 1 1 d .
C3 C 0.2615(4) -0.15652(19) 0.4187(2) 0.0252(9) Uani 1 1 d .
H3 H 0.3273 -0.1826 0.391 0.03 Uiso 1 1 calc R
C4 C 0.1240(4) -0.13868(19) 0.3928(2) 0.0243(8) Uani 1 1 d .
H4 H 0.0832 -0.1506 0.3449 0.029 Uiso 1 1 calc R
C5 C 0.0594(4) -0.09939(19) 0.4526(2) 0.0270(9) Uani 1 1 d .
H5 H -0.0321 -0.0815 0.4511 0.032 Uiso 1 1 calc R
C6 C 0.1571(4) -0.09212(19) 0.5145(2) 0.0267(9) Uani 1 1 d .
H6 H 0.1418 -0.0679 0.5609 0.032 Uiso 1 1 calc R
C7 C 0.2821(4) -0.1277(2) 0.4945(2) 0.0282(9) Uani 1 1 d .
H7 H 0.3634 -0.1316 0.5254 0.034 Uiso 1 1 calc R
C8 C 0.3165(3) 0.26028(18) 0.18128(19) 0.0198(8) Uani 1 1 d .
H8 H 0.2881 0.2912 0.1393 0.024 Uiso 1 1 calc R
C9 C 0.4342(3) 0.20994(18) 0.1866(2) 0.0190(8) Uani 1 1 d .
H9 H 0.4967 0.202 0.1488 0.023 Uiso 1 1 calc R
C10 C 0.4403(3) 0.17413(19) 0.2589(2) 0.0211(8) Uani 1 1 d .
H10 H 0.5076 0.1384 0.2777 0.025 Uiso 1 1 calc R
C11 C 0.3253(4) 0.20223(18) 0.29803(19) 0.0215(8) Uani 1 1 d .
H11 H 0.3038 0.1877 0.3471 0.026 Uiso 1 1 calc R
C12 C 0.2495(4) 0.25556(18) 0.2505(2) 0.0217(8) Uani 1 1 d .
H12 H 0.1695 0.2829 0.2624 0.026 Uiso 1 1 calc R
C13 C 0.1170(3) 0.01898(17) 0.19869(18) 0.0124(7) Uani 1 1 d .
C14 C 0.2325(3) 0.00003(16) 0.15066(18) 0.0126(7) Uani 1 1 d .
C15 C 0.2528(3) 0.05200(18) 0.08859(18) 0.0142(7) Uani 1 1 d .
H15 H 0.331 0.0449 0.0606 0.017 Uiso 1 1 calc R
C16 C 0.1598(3) 0.11405(17) 0.06738(18) 0.0144(7) Uani 1 1 d .
C17 C 0.0466(3) 0.12878(18) 0.11303(18) 0.0141(7) Uani 1 1 d .
H17 H -0.0119 0.1714 0.1005 0.017 Uiso 1 1 calc R
C18 C 0.0183(3) 0.08171(17) 0.17681(18) 0.0127(7) Uani 1 1 d .
C19 C 0.3233(3) -0.07616(17) 0.15552(18) 0.0141(7) Uani 1 1 d .
C20 C 0.3063(4) -0.11871(18) 0.07787(19) 0.0207(8) Uani 1 1 d .
H20A H 0.3594 -0.1672 0.0797 0.031 Uiso 1 1 calc R
H20B H 0.3389 -0.0846 0.0388 0.031 Uiso 1 1 calc R
H20C H 0.21 -0.1309 0.0667 0.031 Uiso 1 1 calc R
C21 C 0.4770(3) -0.05612(19) 0.1718(2) 0.0208(8) Uani 1 1 d .
H21A H 0.4889 -0.0297 0.2203 0.031 Uiso 1 1 calc R
H21B H 0.5078 -0.0217 0.1325 0.031 Uiso 1 1 calc R
H21C H 0.5306 -0.1044 0.1729 0.031 Uiso 1 1 calc R
C22 C 0.2759(4) -0.13411(19) 0.2150(2) 0.0247(8) Uani 1 1 d .
H22A H 0.328 -0.1827 0.2123 0.037 Uiso 1 1 calc R
H22B H 0.1788 -0.1452 0.2055 0.037 Uiso 1 1 calc R
H22C H 0.291 -0.1111 0.2648 0.037 Uiso 1 1 calc R
C23 C 0.1819(3) 0.16107(18) -0.00649(18) 0.0164(7) Uani 1 1 d .
C24 C 0.1323(4) 0.1055(2) -0.0717(2) 0.0309(9) Uani 1 1 d .
H24A H 0.0381 0.0896 -0.065 0.046 Uiso 1 1 calc R
H24B H 0.1907 0.0591 -0.0716 0.046 Uiso 1 1 calc R
H24C H 0.1371 0.1329 -0.1195 0.046 Uiso 1 1 calc R
C25 C 0.3348(4) 0.1819(2) -0.0151(2) 0.0256(9) Uani 1 1 d .
H25A H 0.3455 0.2048 -0.0645 0.038 Uiso 1 1 calc R
H25B H 0.3901 0.1345 -0.0096 0.038 Uiso 1 1 calc R
H25C H 0.3647 0.2196 0.0236 0.038 Uiso 1 1 calc R
C26 C 0.0956(3) 0.23759(18) -0.01160(18) 0.0191(8) Uani 1 1 d .
H26A H -0.0014 0.2244 -0.0121 0.029 Uiso 1 1 calc R
H26B H 0.1142 0.2656 -0.0576 0.029 Uiso 1 1 calc R
H26C H 0.1198 0.2708 0.0317 0.029 Uiso 1 1 calc R
C27 C -0.1220(3) 0.09269(18) 0.21373(18) 0.0153(7) Uani 1 1 d .
C28 C -0.1613(3) 0.01740(19) 0.25703(19) 0.0193(8) Uani 1 1 d .
H28A H -0.0943 0.0084 0.2987 0.029 Uiso 1 1 calc R
H28B H -0.1626 -0.0275 0.2231 0.029 Uiso 1 1 calc R
H28C H -0.2517 0.0242 0.2765 0.029 Uiso 1 1 calc R
C29 C -0.2363(3) 0.10511(19) 0.1496(2) 0.0216(8) Uani 1 1 d .
H29A H -0.3259 0.1027 0.1708 0.032 Uiso 1 1 calc R
H29B H -0.2296 0.0641 0.1119 0.032 Uiso 1 1 calc R
H29C H -0.2245 0.1563 0.1264 0.032 Uiso 1 1 calc R
C30 C -0.1218(3) 0.16560(19) 0.2659(2) 0.0202(8) Uani 1 1 d .
H30A H -0.0527 0.1589 0.3069 0.03 Uiso 1 1 calc R
H30B H -0.2116 0.1713 0.2863 0.03 Uiso 1 1 calc R
H30C H -0.101 0.2124 0.2372 0.03 Uiso 1 1 calc R

loop_
_atom_site_aniso_label
_atom_site_aniso_U_11
_atom_site_aniso_U_22
_atom_site_aniso_U_33
_atom_site_aniso_U_23
_atom_site_aniso_U_13
_atom_site_aniso_U_12
Mo1 0.01856(17) 0.01224(14) 0.01252(16) 0.00207(12) 0.00497(12) 0.00079(12)
Mo2 0.01338(16) 0.00903(13) 0.01177(15) -0.00062(11) 0.00357(11) -0.00045(11)
P1 0.0138(5) 0.0117(4) 0.0124(4) -0.0001(3) 0.0031(4) 0.0001(3)
O1 0.0331(16) 0.0225(13) 0.0265(15) -0.0042(12) -0.0036(12) 0.0054(11)
O2 0.0210(15) 0.0424(16) 0.0190(14) 0.0059(11) 0.0029(11) 0.0011(12)
O3 0.0182(13) 0.0176(11) 0.0124(12) 0.0017(9) 0.0029(10) 0.0033(9)
C1 0.0170(19) 0.0198(17) 0.0167(19) 0.0061(15) 0.0033(15) 0.0083(14)
C2 0.026(2) 0.0188(17) 0.0119(18) 0.0029(14) -0.0003(16) 0.0054(15)
C3 0.039(2) 0.0108(16) 0.027(2) 0.0051(15) 0.0147(18) 0.0038(15)
C4 0.032(2) 0.0170(17) 0.025(2) 0.0031(15) 0.0091(17) -0.0078(16)
C5 0.028(2) 0.0184(17) 0.037(2) 0.0047(17) 0.0194(19) -0.0046(16)
C6 0.050(3) 0.0144(17) 0.018(2) 0.0049(15) 0.0191(19) -0.0027(17)
C7 0.042(2) 0.0175(17) 0.026(2) 0.0128(16) 0.0056(18) 0.0051(17)
C8 0.025(2) 0.0102(16) 0.024(2) 0.0018(14) -0.0032(16) -0.0043(14)
C9 0.0147(19) 0.0170(17) 0.026(2) -0.0010(15) 0.0043(15) -0.0098(14)
C10 0.019(2) 0.0171(17) 0.027(2) 0.0005(15) -0.0063(16) -0.0064(14)
C11 0.033(2) 0.0161(17) 0.0153(19) -0.0083(14) 0.0028(16) -0.0112(15)
C12 0.028(2) 0.0086(16) 0.029(2) -0.0093(15) 0.0067(16) -0.0060(14)
C13 0.0109(17) 0.0119(15) 0.0148(17) -0.0002(13) 0.0038(13) -0.0037(13)
C14 0.0141(18) 0.0086(15) 0.0152(18) -0.0042(12) 0.0022(14) 0.0004(12)
C15 0.0152(18) 0.0163(16) 0.0117(17) -0.0033(13) 0.0047(14) -0.0013(13)
C16 0.0165(18) 0.0106(15) 0.0163(18) -0.0035(13) 0.0040(14) -0.0024(12)
C17 0.0114(17) 0.0126(15) 0.0180(18) -0.0028(14) -0.0007(14) 0.0023(13)
C18 0.0131(17) 0.0129(16) 0.0120(17) -0.0039(13) -0.0001(13) 0.0001(13)
C19 0.0170(18) 0.0106(15) 0.0150(18) -0.0005(13) 0.0037(14) 0.0021(13)
C20 0.022(2) 0.0142(17) 0.026(2) -0.0052(14) 0.0041(16) 0.0022(14)
C21 0.0161(19) 0.0193(17) 0.027(2) -0.0038(15) 0.0007(16) 0.0031(14)
C22 0.032(2) 0.0137(16) 0.030(2) 0.0059(16) 0.0151(17) 0.0077(15)
C23 0.024(2) 0.0156(16) 0.0095(17) 0.0024(13) 0.0030(15) 0.0030(14)
C24 0.053(3) 0.0245(19) 0.015(2) -0.0006(16) 0.0017(18) 0.0052(18)
C25 0.033(2) 0.0237(19) 0.022(2) 0.0106(16) 0.0136(17) 0.0068(16)
C26 0.024(2) 0.0197(17) 0.0139(18) 0.0052(14) 0.0032(15) 0.0039(15)
C27 0.0129(18) 0.0155(16) 0.0181(18) -0.0026(14) 0.0062(14) 0.0017(13)
C28 0.0139(18) 0.0221(18) 0.022(2) -0.0004(15) 0.0060(15) -0.0020(14)
C29 0.0154(19) 0.0233(18) 0.026(2) -0.0004(15) 0.0029(16) 0.0006(14)
C30 0.0154(19) 0.0187(17) 0.027(2) -0.0032(15) 0.0080(16) 0.0029(14)

loop_
_atom_type_symbol
_atom_type_description
_atom_type_scat_dispersion_real
_atom_type_scat_dispersion_imag
_atom_type_scat_source
C C 0.0033 0.0016 'International Tables Vol C Tables 4.2.6.8 and 6.1.1.4'
H H 0 0 'International Tables Vol C Tables 4.2.6.8 and 6.1.1.4'
Mo Mo -1.6832 0.6857 'International Tables Vol C Tables 4.2.6.8 and 6.1.1.4'
O O 0.0106 0.006 'International Tables Vol C Tables 4.2.6.8 and 6.1.1.4'
P P 0.1023 0.0942 'International Tables Vol C Tables 4.2.6.8 and 6.1.1.4'

loop_
_geom_angle_atom_site_label_1
_geom_angle_atom_site_label_2
_geom_angle_atom_site_label_3
_geom_angle
C2 Mo1 C1 76.41(13)
C2 Mo1 O3 115.28(11)
C1 Mo1 O3 86.33(11)
C2 Mo1 C3 95.50(13)
C1 Mo1 C3 137.09(13)
O3 Mo1 C3 133.10(11)
C2 Mo1 C7 98.56(13)
C1 Mo1 C7 102.81(13)
O3 Mo1 C7 146.15(11)
C3 Mo1 C7 35.85(12)
C2 Mo1 C4 124.33(13)
C1 Mo1 C4 151.94(13)
O3 Mo1 C4 98.69(11)
C3 Mo1 C4 35.25(12)
C7 Mo1 C4 58.83(13)
C2 Mo1 C6 130.25(13)
C1 Mo1 C6 94.55(13)
O3 Mo1 C6 112.71(11)
C3 Mo1 C6 58.59(12)
C7 Mo1 C6 35.05(12)
C4 Mo1 C6 57.96(12)
C2 Mo1 P1 84.73(10)
C1 Mo1 P1 103.59(10)
O3 Mo1 P1 39.73(6)
C3 Mo1 P1 117.74(9)
C7 Mo1 P1 153.43(10)
C4 Mo1 P1 97.52(9)
C6 Mo1 P1 143.93(10)
C2 Mo1 C5 153.19(13)
C1 Mo1 C5 118.70(13)
O3 Mo1 C5 88.92(11)
C3 Mo1 C5 58.07(12)
C7 Mo1 C5 57.95(14)
C4 Mo1 C5 34.66(11)
C6 Mo1 C5 34.36(12)
P1 Mo1 C5 110.45(10)
C13 Mo2 C15 66.46(11)
C13 Mo2 C17 66.01(11)
C15 Mo2 C17 64.43(11)
C13 Mo2 C18 37.63(11)
C15 Mo2 C18 77.43(11)
C17 Mo2 C18 35.87(11)
C13 Mo2 C14 37.86(11)
C15 Mo2 C14 36.08(11)
C17 Mo2 C14 77.13(11)
C18 Mo2 C14 67.07(11)
C13 Mo2 C10 133.39(12)
C15 Mo2 C10 120.57(12)
C17 Mo2 C10 160.54(11)
C18 Mo2 C10 157.73(12)
C14 Mo2 C10 118.58(12)
C13 Mo2 C11 125.32(12)
C15 Mo2 C11 156.31(12)
C17 Mo2 C11 137.59(12)
C18 Mo2 C11 125.08(12)
C14 Mo2 C11 139.54(12)
C10 Mo2 C11 35.77(12)
C13 Mo2 C9 158.36(11)
C15 Mo2 C9 102.23(12)
C17 Mo2 C9 127.46(12)
C18 Mo2 C9 161.86(11)
C14 Mo2 C9 122.97(11)
C10 Mo2 C9 35.38(11)
C11 Mo2 C9 59.05(12)
C13 Mo2 C8 165.74(12)
C15 Mo2 C8 115.79(11)
C17 Mo2 C8 101.60(11)
C18 Mo2 C8 128.12(11)
C14 Mo2 C8 149.83(12)
C10 Mo2 C8 58.98(12)
C11 Mo2 C8 58.65(12)
C9 Mo2 C8 35.56(11)
C13 Mo2 C16 77.82(11)
C15 Mo2 C16 35.73(10)
C17 Mo2 C16 35.66(11)
C18 Mo2 C16 64.88(11)
C14 Mo2 C16 64.89(11)
C10 Mo2 C16 137.39(12)
C11 Mo2 C16 154.44(11)
C9 Mo2 C16 104.10(11)
C8 Mo2 C16 96.23(11)
C13 Mo2 C12 138.62(11)
C15 Mo2 C12 149.97(11)
C17 Mo2 C12 106.38(12)
C18 Mo2 C12 112.70(11)
C14 Mo2 C12 173.85(12)
C10 Mo2 C12 59.16(12)
C11 Mo2 C12 35.16(12)
C9 Mo2 C12 59.11(12)
C8 Mo2 C12 35.28(11)
C16 Mo2 C12 120.90(11)
C13 Mo2 P1 46.56(8)
C15 Mo2 P1 104.97(8)
C17 Mo2 P1 105.52(8)
C18 Mo2 P1 69.77(8)
C14 Mo2 P1 68.96(8)
C10 Mo2 P1 91.60(9)
C11 Mo2 P1 79.65(9)
C9 Mo2 P1 126.78(9)
C8 Mo2 P1 137.79(9)
C16 Mo2 P1 124.37(8)
C12 Mo2 P1 105.05(9)
O3 P1 C13 120.13(13)
O3 P1 Mo2 121.96(9)
C13 P1 Mo2 62.07(10)
O3 P1 Mo1 64.48(8)
C13 P1 Mo1 142.28(10)
Mo2 P1 Mo1 151.83(4)
P1 O3 Mo1 75.78(9)
O1 C1 Mo1 177.5(3)
O2 C2 Mo1 176.9(3)
C4 C3 C7 108.1(3)
C4 C3 Mo1 74.32(19)
C7 C3 Mo1 72.46(18)
C4 C3 H3 126
C7 C3 H3 126
Mo1 C3 H3 119.1
C3 C4 C5 107.7(3)
C3 C4 Mo1 70.43(19)
C5 C4 Mo1 74.32(19)
C3 C4 H4 126.1
C5 C4 H4 126.1
Mo1 C4 H4 120.9
C6 C5 C4 108.1(3)
C6 C5 Mo1 71.40(19)
C4 C5 Mo1 71.02(19)
C6 C5 H5 125.9
C4 C5 H5 125.9
Mo1 C5 H5 123.3
C5 C6 C7 108.5(3)
C5 C6 Mo1 74.25(19)
C7 C6 Mo1 70.67(19)
C5 C6 H6 125.8
C7 C6 H6 125.8
Mo1 C6 H6 121
C6 C7 C3 107.6(3)
C6 C7 Mo1 74.28(19)
C3 C7 Mo1 71.69(19)
C6 C7 H7 126.2
C3 C7 H7 126.2
Mo1 C7 H7 119.7
C12 C8 C9 108.3(3)
C12 C8 Mo2 72.77(18)
C9 C8 Mo2 71.76(17)
C12 C8 H8 125.8
C9 C8 H8 125.8
Mo2 C8 H8 121.4
C10 C9 C8 108.0(3)
C10 C9 Mo2 72.22(18)
C8 C9 Mo2 72.69(18)
C10 C9 H9 126
C8 C9 H9 126
Mo2 C9 H9 120.8
C9 C10 C11 107.6(3)
C9 C10 Mo2 72.40(19)
C11 C10 Mo2 72.17(19)
C9 C10 H10 126.2
C11 C10 H10 126.2
Mo2 C10 H10 121
C12 C11 C10 108.6(3)
C12 C11 Mo2 73.33(18)
C10 C11 Mo2 72.06(18)
C12 C11 H11 125.7
C10 C11 H11 125.7
Mo2 C11 H11 120.7
C11 C12 C8 107.5(3)
C11 C12 Mo2 71.50(18)
C8 C12 Mo2 71.95(18)
C11 C12 H12 126.3
C8 C12 H12 126.3
Mo2 C12 H12 122
C18 C13 C14 120.7(3)
C18 C13 P1 108.8(2)
C14 C13 P1 106.9(2)
C18 C13 Mo2 74.17(17)
C14 C13 Mo2 74.48(16)
P1 C13 Mo2 71.36(10)
C15 C14 C13 116.7(3)
C15 C14 C19 116.6(3)
C13 C14 C19 126.2(3)
C15 C14 Mo2 70.58(16)
C13 C14 Mo2 67.66(15)
C19 C14 Mo2 138.9(2)
C16 C15 C14 122.9(3)
C16 C15 Mo2 74.25(18)
C14 C15 Mo2 73.35(17)
C16 C15 H15 118.5
C14 C15 H15 118.5
Mo2 C15 H15 125.8
C15 C16 C17 118.7(3)
C15 C16 C23 118.9(3)
C17 C16 C23 122.4(3)
C15 C16 Mo2 70.02(18)
C17 C16 Mo2 70.52(18)
C23 C16 Mo2 133.5(2)
C18 C17 C16 122.9(3)
C18 C17 Mo2 72.52(18)
C16 C17 Mo2 73.82(18)
C18 C17 H17 118.5
C16 C17 H17 118.5
Mo2 C17 H17 127.3
C17 C18 C13 117.5(3)
C17 C18 C27 118.7(3)
C13 C18 C27 123.4(3)
C17 C18 Mo2 71.61(18)
C13 C18 Mo2 68.20(16)
C27 C18 Mo2 137.5(2)
C22 C19 C21 109.8(3)
C22 C19 C20 106.9(3)
C21 C19 C20 108.8(3)
C22 C19 C14 112.1(3)
C21 C19 C14 111.5(2)
C20 C19 C14 107.6(3)
C19 C20 H20A 109.5
C19 C20 H20B 109.5
H20A C20 H20B 109.5
C19 C20 H20C 109.5
H20A C20 H20C 109.5
H20B C20 H20C 109.5
C19 C21 H21A 109.5
C19 C21 H21B 109.5
H21A C21 H21B 109.5
C19 C21 H21C 109.5
H21A C21 H21C 109.5
H21B C21 H21C 109.5
C19 C22 H22A 109.5
C19 C22 H22B 109.5
H22A C22 H22B 109.5
C19 C22 H22C 109.5
H22A C22 H22C 109.5
H22B C22 H22C 109.5
C26 C23 C25 109.0(3)
C26 C23 C24 108.7(3)
C25 C23 C24 109.1(3)
C26 C23 C16 112.2(3)
C25 C23 C16 112.2(3)
C24 C23 C16 105.4(3)
C23 C24 H24A 109.5
C23 C24 H24B 109.5
H24A C24 H24B 109.5
C23 C24 H24C 109.5
H24A C24 H24C 109.5
H24B C24 H24C 109.5
C23 C25 H25A 109.5
C23 C25 H25B 109.5
H25A C25 H25B 109.5
C23 C25 H25C 109.5
H25A C25 H25C 109.5
H25B C25 H25C 109.5
C23 C26 H26A 109.5
C23 C26 H26B 109.5
H26A C26 H26B 109.5
C23 C26 H26C 109.5
H26A C26 H26C 109.5
H26B C26 H26C 109.5
C30 C27 C28 110.8(3)
C30 C27 C18 112.1(3)
C28 C27 C18 110.9(3)
C30 C27 C29 107.8(3)
C28 C27 C29 106.6(3)
C18 C27 C29 108.5(3)
C27 C28 H28A 109.5
C27 C28 H28B 109.5
H28A C28 H28B 109.5
C27 C28 H28C 109.5
H28A C28 H28C 109.5
H28B C28 H28C 109.5
C27 C29 H29A 109.5
C27 C29 H29B 109.5
H29A C29 H29B 109.5
C27 C29 H29C 109.5
H29A C29 H29C 109.5
H29B C29 H29C 109.5
C27 C30 H30A 109.5
C27 C30 H30B 109.5
H30A C30 H30B 109.5
C27 C30 H30C 109.5
H30A C30 H30C 109.5
H30B C30 H30C 109.5

loop_
_geom_bond_atom_site_label_1
_geom_bond_atom_site_label_2
_geom_bond_distance
Mo1 C2 1.946(4)
Mo1 C1 1.954(4)
Mo1 O3 2.210(2)
Mo1 C3 2.300(3)
Mo1 C7 2.310(3)
Mo1 C4 2.350(3)
Mo1 C6 2.357(3)
Mo1 P1 2.3738(9)
Mo1 C5 2.393(3)
Mo2 C13 2.213(3)
Mo2 C15 2.270(3)
Mo2 C17 2.282(3)
Mo2 C18 2.293(3)
Mo2 C14 2.306(3)
Mo2 C10 2.306(3)
Mo2 C11 2.307(3)
Mo2 C9 2.308(3)
Mo2 C8 2.320(3)
Mo2 C16 2.324(3)
Mo2 C12 2.331(3)
Mo2 P1 2.3737(9)
P1 O3 1.565(2)
P1 C13 1.819(3)
O1 C1 1.158(4)
O2 C2 1.159(4)
C3 C4 1.409(5)
C3 C7 1.419(5)
C3 H3 0.93
C4 C5 1.413(5)
C4 H4 0.93
C5 C6 1.403(5)
C5 H5 0.93
C6 C7 1.406(5)
C6 H6 0.93
C7 H7 0.93
C8 C12 1.409(5)
C8 C9 1.413(4)
C8 H8 0.93
C9 C10 1.402(5)
C9 H9 0.93
C10 C11 1.417(5)
C10 H10 0.93
C11 C12 1.401(5)
C11 H11 0.93
C12 H12 0.93
C13 C18 1.455(4)
C13 C14 1.468(4)
C14 C15 1.417(4)
C14 C19 1.548(4)
C15 C16 1.410(4)
C15 H15 0.93
C16 C17 1.411(4)
C16 C23 1.543(4)
C17 C18 1.409(4)
C17 H17 0.93
C18 C27 1.542(4)
C19 C22 1.515(4)
C19 C21 1.530(4)
C19 C20 1.539(4)
C20 H20A 0.96
C20 H20B 0.96
C20 H20C 0.96
C21 H21A 0.96
C21 H21B 0.96
C21 H21C 0.96
C22 H22A 0.96
C22 H22B 0.96
C22 H22C 0.96
C23 C26 1.529(4)
C23 C25 1.531(5)
C23 C24 1.532(5)
C24 H24A 0.96
C24 H24B 0.96
C24 H24C 0.96
C25 H25A 0.96
C25 H25B 0.96
C25 H25C 0.96
C26 H26A 0.96
C26 H26B 0.96
C26 H26C 0.96
C27 C30 1.527(4)
C27 C28 1.532(4)
C27 C29 1.544(4)
C28 H28A 0.96
C28 H28B 0.96
C28 H28C 0.96
C29 H29A 0.96
C29 H29B 0.96
C29 H29C 0.96
C30 H30A 0.96
C30 H30B 0.96
C30 H30C 0.96
